data_4316672
loop_
_publ_author_name
'Arpita Jana'
'Samit Majumder'
'Luca Carrella'
'Malabika Nayak'
'Thomas Weyhermueller'
'Supriya Dutta'
'Dieter Schollmeyer'
'Eva Rentschler'
'Rajesh Koner'
'Sasankasekhar Mohanta'

_publ_section_title
;
 Syntheses, Structures, and Magnetic Properties of Diphenoxo-Bridged
 CuIILnIII and NiII(Low-Spin)LnIII Compounds Derived from a Compartmental
 Ligand (Ln = Ce-Yb)
;
_journal_name_full 'Inorganic Chemistry'
_journal_page_first 9012
_journal_page_last 9025
_journal_paper_doi 10.1021/ic101445n
_journal_volume 49
_journal_year 2010
_chemical_formula_sum 'C24 H30 N2 Ni O5'
_chemical_formula_weight 485.21
_chemical_name_systematic
; 
 ? 
;
_space_group_IT_number 14
_symmetry_cell_setting monoclinic
_symmetry_space_group_name_Hall '-P 2yn'
_symmetry_space_group_name_H-M 'P 1 21/n 1'
_atom_sites_solution_hydrogens geom
_atom_sites_solution_primary direct
_atom_sites_solution_secondary difmap
_audit_creation_method SHELXL-97
_cell_angle_alpha 90.00
_cell_angle_beta 109.880(6)
_cell_angle_gamma 90.00
_cell_formula_units_Z 4
_cell_length_a 12.737(7)
_cell_length_b 10.610(5)
_cell_length_c 17.688(9)
_cell_measurement_reflns_used 3835
_cell_measurement_temperature 296(2)
_cell_measurement_theta_max 24.34
_cell_measurement_theta_min 2.28
_cell_volume 2248(2)
_computing_cell_refinement 'Bruker SAINT'
_computing_data_collection 'Bruker APEX2'
_computing_data_reduction 'Bruker SAINT'
_computing_molecular_graphics 'Bruker SHELXTL'
_computing_publication_material 'Bruker SHELXTL'
_computing_structure_refinement 'SHELXL-97 (Sheldrick, 2008)'
_computing_structure_solution 'SHELXS-97 (Sheldrick, 2008)'
_diffrn_ambient_temperature 296(2)
_diffrn_measured_fraction_theta_full 0.991
_diffrn_measured_fraction_theta_max 0.991
_diffrn_measurement_device_type 'Bruker APEX-II CCD'
_diffrn_measurement_method '\f and \w scans'
_diffrn_radiation_monochromator graphite
_diffrn_radiation_source 'fine-focus sealed tube'
_diffrn_radiation_type MoK\a
_diffrn_radiation_wavelength 0.71073
_diffrn_reflns_av_R_equivalents 0.0381
_diffrn_reflns_av_sigmaI/netI 0.0399
_diffrn_reflns_limit_h_max 15
_diffrn_reflns_limit_h_min -15
_diffrn_reflns_limit_k_max 13
_diffrn_reflns_limit_k_min -11
_diffrn_reflns_limit_l_max 21
_diffrn_reflns_limit_l_min -21
_diffrn_reflns_number 16320
_diffrn_reflns_theta_full 26.00
_diffrn_reflns_theta_max 26.00
_diffrn_reflns_theta_min 1.72
_exptl_absorpt_coefficient_mu 0.902
_exptl_absorpt_correction_T_max 0.8618
_exptl_absorpt_correction_T_min 0.8060
_exptl_absorpt_correction_type multi-scan
_exptl_absorpt_process_details 'SADABS (Sheldrick, 2008)'
_exptl_crystal_colour red
_exptl_crystal_density_diffrn 1.434
_exptl_crystal_density_method 'not measured'
_exptl_crystal_description square
_exptl_crystal_F_000 1024
_exptl_crystal_size_max 0.25
_exptl_crystal_size_mid 0.21
_exptl_crystal_size_min 0.17
_refine_diff_density_max 0.411
_refine_diff_density_min -0.461
_refine_diff_density_rms 0.051
_refine_ls_extinction_method none
_refine_ls_goodness_of_fit_ref 1.056
_refine_ls_hydrogen_treatment mixed
_refine_ls_matrix_type full
_refine_ls_number_parameters 299
_refine_ls_number_reflns 4379
_refine_ls_number_restraints 2
_refine_ls_restrained_S_all 1.057
_refine_ls_R_factor_all 0.0623
_refine_ls_R_factor_gt 0.0385
_refine_ls_shift/su_max 0.000
_refine_ls_shift/su_mean 0.000
_refine_ls_structure_factor_coef Fsqd
_refine_ls_weighting_details 'calc w=1/[\s^2^(Fo^2^)+(0.0600P)^2^+0.0000P] where P=(Fo^2^+2Fc^2^)/3'
_refine_ls_weighting_scheme calc
_refine_ls_wR_factor_gt 0.0985
_refine_ls_wR_factor_ref 0.1099
_reflns_number_gt 3200
_reflns_number_total 4379
_reflns_threshold_expression >2sigma(I)
_cod_data_source_file ic101445n_si_001_12.cif
_cod_data_source_block NiL
_cod_depositor_comments
;
The following automatic conversions were performed:

'_symmetry_cell_setting' value 'Monoclinic' changed to 'monoclinic'
according to the built-in table from CIF Core dictionary named
'cif_core.dic' version 2.4.1 from
2010-06-29.

'_exptl_absorpt_correction_type' value 'Multi-scan'
changed to 'multi-scan' according to the built-in table from CIF Core
dictionary named 'cif_core.dic' version 2.4.1 from 2010-06-29.

Automatic conversion script
Id: cif_fix_values 1646 2011-03-28 12:23:43Z adriana 
;
_cod_original_sg_symbol_H-M 'P 1 21/n 1 '
_cod_database_code 4316672

loop_
_symmetry_equiv_pos_as_xyz
'x, y, z'
'-x+1/2, y+1/2, -z+1/2'
'-x, -y, -z'
'x-1/2, -y-1/2, z-1/2'

loop_
_atom_site_label
_atom_site_type_symbol
_atom_site_fract_x
_atom_site_fract_y
_atom_site_fract_z
_atom_site_U_iso_or_equiv
_atom_site_adp_type
_atom_site_occupancy
_atom_site_symmetry_multiplicity
_atom_site_calc_flag
_atom_site_refinement_flags
_atom_site_disorder_assembly
_atom_site_disorder_group
C13 C 0.1667(2) 1.1195(3) 0.27630(16) 0.0448(7) Uani 1 1 d . . .
H13 H 0.1858 1.2011 0.3035 0.054 Uiso 1 1 calc R . .
C8 C 0.0585(2) 1.1307(3) 0.20601(16) 0.0437(7) Uani 1 1 d . . .
H8 H 0.0635 1.2065 0.1757 0.052 Uiso 1 1 calc R . .
C7 C -0.0362(2) 0.9778(3) 0.10407(16) 0.0410(6) Uani 1 1 d . . .
H7 H -0.1012 1.0181 0.1037 0.049 Uiso 1 1 calc R . .
C6 C -0.0476(2) 0.8756(2) 0.04941(15) 0.0377(6) Uani 1 1 d . . .
C1 C 0.0455(2) 0.8131(2) 0.04189(14) 0.0361(6) Uani 1 1 d . . .
C2 C 0.0256(2) 0.7095(3) -0.01243(15) 0.0403(6) Uani 1 1 d . . .
C21 C 0.1094(3) 0.5693(3) -0.08205(18) 0.0557(8) Uani 1 1 d . . .
H21A H 0.0639 0.6061 -0.1328 0.067 Uiso 1 1 calc R . .
H21B H 0.0743 0.4917 -0.0740 0.067 Uiso 1 1 calc R . .
C22 C 0.2239(3) 0.5436(4) -0.0826(2) 0.0828(12) Uani 1 1 d . . .
H22A H 0.2584 0.6213 -0.0891 0.124 Uiso 1 1 calc R . .
H22B H 0.2198 0.4879 -0.1263 0.124 Uiso 1 1 calc R . .
H22C H 0.2674 0.5049 -0.0327 0.124 Uiso 1 1 calc R . .
C3 C -0.0819(2) 0.6731(3) -0.05576(17) 0.0501(7) Uani 1 1 d . . .
H3 H -0.0938 0.6038 -0.0899 0.060 Uiso 1 1 calc R . .
C4 C -0.1726(3) 0.7385(3) -0.04898(18) 0.0545(8) Uani 1 1 d . . .
H4 H -0.2447 0.7138 -0.0793 0.065 Uiso 1 1 calc R . .
C5 C -0.1566(2) 0.8383(3) 0.00153(17) 0.0500(7) Uani 1 1 d . . .
H5 H -0.2179 0.8827 0.0048 0.060 Uiso 1 1 calc R . .
C9 C -0.0413(3) 1.1468(3) 0.23425(18) 0.0549(8) Uani 1 1 d . . .
H9A H -0.0376 1.2293 0.2587 0.066 Uiso 1 1 calc R . .
H9B H -0.1094 1.1431 0.1880 0.066 Uiso 1 1 calc R . .
C10 C -0.0459(3) 1.0484(3) 0.29348(19) 0.0629(9) Uani 1 1 d . . .
H10A H -0.0599 0.9668 0.2672 0.076 Uiso 1 1 calc R . .
H10B H -0.1070 1.0669 0.3127 0.076 Uiso 1 1 calc R . .
C11 C 0.0625(3) 1.0437(4) 0.36413(19) 0.0671(10) Uani 1 1 d . . .
H11A H 0.0587 0.9768 0.4005 0.081 Uiso 1 1 calc R . .
H11B H 0.0732 1.1228 0.3933 0.081 Uiso 1 1 calc R . .
C12 C 0.1610(3) 1.0204(3) 0.33545(18) 0.0567(8) Uani 1 1 d . . .
H12A H 0.2298 1.0210 0.3812 0.068 Uiso 1 1 calc R . .
H12B H 0.1534 0.9380 0.3103 0.068 Uiso 1 1 calc R . .
C14 C 0.3485(2) 1.1352(3) 0.26545(16) 0.0461(7) Uani 1 1 d . . .
H14 H 0.3626 1.1938 0.3068 0.055 Uiso 1 1 calc R . .
C15 C 0.4365(2) 1.1079(2) 0.23555(16) 0.0428(7) Uani 1 1 d . . .
C16 C 0.5340(3) 1.1817(3) 0.26128(18) 0.0563(8) Uani 1 1 d . . .
H16 H 0.5404 1.2459 0.2984 0.068 Uiso 1 1 calc R . .
C17 C 0.6182(3) 1.1611(3) 0.2330(2) 0.0627(9) Uani 1 1 d . . .
H17 H 0.6812 1.2123 0.2496 0.075 Uiso 1 1 calc R . .
C18 C 0.6114(3) 1.0638(3) 0.17923(19) 0.0567(8) Uani 1 1 d . . .
H18 H 0.6699 1.0503 0.1599 0.068 Uiso 1 1 calc R . .
C19 C 0.5191(2) 0.9874(3) 0.15426(17) 0.0439(7) Uani 1 1 d . . .
C23 C 0.5927(3) 0.8622(3) 0.0716(2) 0.0604(9) Uani 1 1 d . . .
H23A H 0.6594 0.8383 0.1156 0.072 Uiso 1 1 calc R . .
H23B H 0.6098 0.9363 0.0458 0.072 Uiso 1 1 calc R . .
C24 C 0.5572(3) 0.7569(3) 0.0125(2) 0.0685(10) Uani 1 1 d . . .
H24A H 0.5441 0.6827 0.0391 0.103 Uiso 1 1 calc R . .
H24B H 0.6148 0.7402 -0.0098 0.103 Uiso 1 1 calc R . .
H24C H 0.4898 0.7800 -0.0298 0.103 Uiso 1 1 calc R . .
C20 C 0.4269(2) 1.0088(2) 0.18069(16) 0.0396(6) Uani 1 1 d . . .
H5A H 0.755(3) 0.171(4) 0.005(2) 0.096(16) Uiso 1 1 d D . .
H5B H 0.667(3) 0.135(4) -0.008(2) 0.074(15) Uiso 1 1 d D . .
N2 N 0.25088(19) 1.0849(2) 0.23953(13) 0.0428(5) Uani 1 1 d . . .
N1 N 0.05684(19) 1.0188(2) 0.15393(12) 0.0379(5) Uani 1 1 d . . .
Ni1 Ni 0.19847(3) 0.97066(3) 0.156943(19) 0.03722(14) Uani 1 1 d . . .
O1 O 0.14927(14) 0.84396(16) 0.08163(10) 0.0394(4) Uani 1 1 d . . .
O3 O 0.12000(16) 0.65531(18) -0.01751(11) 0.0525(5) Uani 1 1 d . . .
O4 O 0.50488(15) 0.88942(19) 0.10142(12) 0.0539(5) Uani 1 1 d . . .
O2 O 0.33874(15) 0.93555(17) 0.15287(11) 0.0442(5) Uani 1 1 d . . .
O5 O 0.7197(3) 0.1371(3) 0.02639(16) 0.0640(7) Uani 1 1 d D . .

loop_
_atom_site_aniso_label
_atom_site_aniso_U_11
_atom_site_aniso_U_22
_atom_site_aniso_U_33
_atom_site_aniso_U_23
_atom_site_aniso_U_13
_atom_site_aniso_U_12
C13 0.0501(18) 0.0433(17) 0.0427(15) -0.0080(12) 0.0181(14) 0.0053(13)
C8 0.0485(17) 0.0424(16) 0.0439(15) 0.0018(12) 0.0204(13) 0.0113(13)
C7 0.0371(16) 0.0500(17) 0.0397(15) 0.0084(13) 0.0182(13) 0.0088(13)
C6 0.0344(15) 0.0440(16) 0.0364(14) 0.0051(12) 0.0143(12) -0.0023(12)
C1 0.0371(15) 0.0395(15) 0.0335(13) 0.0053(11) 0.0144(12) -0.0031(12)
C2 0.0398(16) 0.0399(16) 0.0438(15) 0.0035(12) 0.0177(13) -0.0016(13)
C21 0.065(2) 0.0474(18) 0.0536(18) -0.0077(14) 0.0186(16) 0.0007(15)
C22 0.079(3) 0.090(3) 0.083(3) -0.032(2) 0.032(2) 0.013(2)
C3 0.0536(19) 0.0463(18) 0.0513(17) -0.0061(14) 0.0189(15) -0.0147(15)
C4 0.0389(17) 0.069(2) 0.0557(18) -0.0085(16) 0.0154(15) -0.0140(15)
C5 0.0375(16) 0.061(2) 0.0547(18) -0.0002(15) 0.0203(14) -0.0027(14)
C9 0.056(2) 0.059(2) 0.0530(18) -0.0075(15) 0.0224(15) 0.0150(16)
C10 0.059(2) 0.077(2) 0.064(2) 0.0014(17) 0.0361(18) 0.0082(17)
C11 0.073(2) 0.088(3) 0.0511(18) 0.0160(17) 0.0353(18) 0.0189(19)
C12 0.060(2) 0.066(2) 0.0454(17) 0.0082(15) 0.0200(16) 0.0196(16)
C14 0.0494(18) 0.0429(17) 0.0425(15) -0.0081(13) 0.0111(14) 0.0003(14)
C15 0.0428(16) 0.0391(16) 0.0442(15) -0.0028(12) 0.0117(13) 0.0004(13)
C16 0.055(2) 0.0500(19) 0.0583(19) -0.0114(15) 0.0113(16) -0.0101(15)
C17 0.0465(19) 0.066(2) 0.075(2) -0.0110(18) 0.0196(17) -0.0199(16)
C18 0.0414(18) 0.066(2) 0.067(2) -0.0015(17) 0.0232(16) -0.0071(15)
C19 0.0378(16) 0.0470(17) 0.0473(16) 0.0001(13) 0.0152(13) -0.0012(13)
C23 0.0474(18) 0.065(2) 0.084(2) -0.0008(18) 0.0414(17) 0.0028(16)
C24 0.061(2) 0.070(2) 0.092(3) -0.011(2) 0.050(2) 0.0016(18)
C20 0.0365(16) 0.0378(16) 0.0436(15) 0.0021(12) 0.0124(13) -0.0002(12)
N2 0.0431(14) 0.0446(13) 0.0423(13) -0.0074(11) 0.0164(11) 0.0044(11)
N1 0.0392(13) 0.0421(13) 0.0346(11) 0.0015(10) 0.0156(11) 0.0055(10)
Ni1 0.0352(2) 0.0401(2) 0.0384(2) -0.00350(15) 0.01527(16) 0.00173(15)
O1 0.0336(10) 0.0404(11) 0.0444(10) -0.0075(8) 0.0135(8) -0.0002(8)
O3 0.0473(12) 0.0519(13) 0.0570(12) -0.0189(10) 0.0160(10) -0.0020(10)
O4 0.0401(11) 0.0623(14) 0.0676(13) -0.0160(11) 0.0293(10) -0.0050(10)
O2 0.0337(11) 0.0451(11) 0.0571(12) -0.0114(9) 0.0197(9) -0.0023(9)
O5 0.0524(16) 0.0841(19) 0.0607(16) 0.0009(14) 0.0259(15) -0.0063(14)

loop_
_atom_type_symbol
_atom_type_description
_atom_type_scat_dispersion_real
_atom_type_scat_dispersion_imag
_atom_type_scat_source
C C 0.0033 0.0016 'International Tables Vol C Tables 4.2.6.8 and 6.1.1.4'
H H 0.0000 0.0000 'International Tables Vol C Tables 4.2.6.8 and 6.1.1.4'
N N 0.0061 0.0033 'International Tables Vol C Tables 4.2.6.8 and 6.1.1.4'
O O 0.0106 0.0060 'International Tables Vol C Tables 4.2.6.8 and 6.1.1.4'
Ni Ni 0.3393 1.1124 'International Tables Vol C Tables 4.2.6.8 and 6.1.1.4'

loop_
_geom_angle_atom_site_label_1
_geom_angle_atom_site_label_2
_geom_angle_atom_site_label_3
_geom_angle
_geom_angle_site_symmetry_1
_geom_angle_site_symmetry_3
_geom_angle_publ_flag
N2 C13 C12 110.3(2) . . ?
N2 C13 C8 104.6(2) . . ?
C12 C13 C8 112.4(2) . . ?
N2 C13 H13 109.8 . . ?
C12 C13 H13 109.8 . . ?
C8 C13 H13 109.8 . . ?
N1 C8 C13 105.1(2) . . ?
N1 C8 C9 116.8(2) . . ?
C13 C8 C9 111.5(2) . . ?
N1 C8 H8 107.7 . . ?
C13 C8 H8 107.7 . . ?
C9 C8 H8 107.7 . . ?
N1 C7 C6 125.4(3) . . ?
N1 C7 H7 117.3 . . ?
C6 C7 H7 117.3 . . ?
C1 C6 C5 120.0(3) . . ?
C1 C6 C7 121.9(2) . . ?
C5 C6 C7 118.1(2) . . ?
O1 C1 C6 124.2(2) . . ?
O1 C1 C2 118.1(2) . . ?
C6 C1 C2 117.7(2) . . ?
O3 C2 C3 125.2(3) . . ?
O3 C2 C1 114.3(2) . . ?
C3 C2 C1 120.5(3) . . ?
O3 C21 C22 107.2(3) . . ?
O3 C21 H21A 110.3 . . ?
C22 C21 H21A 110.3 . . ?
O3 C21 H21B 110.3 . . ?
C22 C21 H21B 110.3 . . ?
H21A C21 H21B 108.5 . . ?
C21 C22 H22A 109.5 . . ?
C21 C22 H22B 109.5 . . ?
H22A C22 H22B 109.5 . . ?
C21 C22 H22C 109.5 . . ?
H22A C22 H22C 109.5 . . ?
H22B C22 H22C 109.5 . . ?
C2 C3 C4 120.7(3) . . ?
C2 C3 H3 119.7 . . ?
C4 C3 H3 119.7 . . ?
C5 C4 C3 120.4(3) . . ?
C5 C4 H4 119.8 . . ?
C3 C4 H4 119.8 . . ?
C4 C5 C6 120.6(3) . . ?
C4 C5 H5 119.7 . . ?
C6 C5 H5 119.7 . . ?
C10 C9 C8 112.8(2) . . ?
C10 C9 H9A 109.0 . . ?
C8 C9 H9A 109.0 . . ?
C10 C9 H9B 109.0 . . ?
C8 C9 H9B 109.0 . . ?
H9A C9 H9B 107.8 . . ?
C9 C10 C11 111.1(3) . . ?
C9 C10 H10A 109.4 . . ?
C11 C10 H10A 109.4 . . ?
C9 C10 H10B 109.4 . . ?
C11 C10 H10B 109.4 . . ?
H10A C10 H10B 108.0 . . ?
C10 C11 C12 110.7(3) . . ?
C10 C11 H11A 109.5 . . ?
C12 C11 H11A 109.5 . . ?
C10 C11 H11B 109.5 . . ?
C12 C11 H11B 109.5 . . ?
H11A C11 H11B 108.1 . . ?
C13 C12 C11 110.9(2) . . ?
C13 C12 H12A 109.5 . . ?
C11 C12 H12A 109.5 . . ?
C13 C12 H12B 109.5 . . ?
C11 C12 H12B 109.5 . . ?
H12A C12 H12B 108.0 . . ?
N2 C14 C15 124.9(3) . . ?
N2 C14 H14 117.6 . . ?
C15 C14 H14 117.6 . . ?
C16 C15 C20 120.0(3) . . ?
C16 C15 C14 119.1(3) . . ?
C20 C15 C14 120.9(3) . . ?
C17 C16 C15 121.1(3) . . ?
C17 C16 H16 119.5 . . ?
C15 C16 H16 119.5 . . ?
C16 C17 C18 120.3(3) . . ?
C16 C17 H17 119.9 . . ?
C18 C17 H17 119.9 . . ?
C19 C18 C17 120.5(3) . . ?
C19 C18 H18 119.7 . . ?
C17 C18 H18 119.7 . . ?
O4 C19 C18 124.6(3) . . ?
O4 C19 C20 114.5(2) . . ?
C18 C19 C20 120.9(3) . . ?
O4 C23 C24 108.9(2) . . ?
O4 C23 H23A 109.9 . . ?
C24 C23 H23A 109.9 . . ?
O4 C23 H23B 109.9 . . ?
C24 C23 H23B 109.9 . . ?
H23A C23 H23B 108.3 . . ?
C23 C24 H24A 109.5 . . ?
C23 C24 H24B 109.5 . . ?
H24A C24 H24B 109.5 . . ?
C23 C24 H24C 109.5 . . ?
H24A C24 H24C 109.5 . . ?
H24B C24 H24C 109.5 . . ?
O2 C20 C15 124.2(2) . . ?
O2 C20 C19 118.5(2) . . ?
C15 C20 C19 117.3(2) . . ?
C14 N2 C13 119.9(2) . . ?
C14 N2 Ni1 127.04(19) . . ?
C13 N2 Ni1 113.04(18) . . ?
C7 N1 C8 120.4(2) . . ?
C7 N1 Ni1 125.76(19) . . ?
C8 N1 Ni1 112.92(17) . . ?
N2 Ni1 O1 174.43(9) . . ?
N2 Ni1 O2 93.96(9) . . ?
O1 Ni1 O2 85.45(8) . . ?
N2 Ni1 N1 85.89(10) . . ?
O1 Ni1 N1 95.25(9) . . ?
O2 Ni1 N1 174.34(9) . . ?
C1 O1 Ni1 127.02(16) . . ?
C2 O3 C21 118.4(2) . . ?
C19 O4 C23 118.1(2) . . ?
C20 O2 Ni1 125.39(17) . . ?
H5A O5 H5B 98(4) . . ?

loop_
_geom_bond_atom_site_label_1
_geom_bond_atom_site_label_2
_geom_bond_distance
_geom_bond_site_symmetry_2
_geom_bond_publ_flag
C13 N2 1.478(3) . ?
C13 C12 1.502(4) . ?
C13 C8 1.514(4) . ?
C13 H13 0.9800 . ?
C8 N1 1.499(3) . ?
C8 C9 1.525(4) . ?
C8 H8 0.9800 . ?
C7 N1 1.288(3) . ?
C7 C6 1.427(4) . ?
C7 H7 0.9300 . ?
C6 C1 1.403(4) . ?
C6 C5 1.415(4) . ?
C1 O1 1.310(3) . ?
C1 C2 1.425(4) . ?
C2 O3 1.364(3) . ?
C2 C3 1.377(4) . ?
C21 O3 1.432(3) . ?
C21 C22 1.487(4) . ?
C21 H21A 0.9700 . ?
C21 H21B 0.9700 . ?
C22 H22A 0.9600 . ?
C22 H22B 0.9600 . ?
C22 H22C 0.9600 . ?
C3 C4 1.387(4) . ?
C3 H3 0.9300 . ?
C4 C5 1.355(4) . ?
C4 H4 0.9300 . ?
C5 H5 0.9300 . ?
C9 C10 1.494(4) . ?
C9 H9A 0.9700 . ?
C9 H9B 0.9700 . ?
C10 C11 1.516(5) . ?
C10 H10A 0.9700 . ?
C10 H10B 0.9700 . ?
C11 C12 1.526(4) . ?
C11 H11A 0.9700 . ?
C11 H11B 0.9700 . ?
C12 H12A 0.9700 . ?
C12 H12B 0.9700 . ?
C14 N2 1.285(3) . ?
C14 C15 1.423(4) . ?
C14 H14 0.9300 . ?
C15 C16 1.406(4) . ?
C15 C20 1.408(4) . ?
C16 C17 1.347(4) . ?
C16 H16 0.9300 . ?
C17 C18 1.386(4) . ?
C17 H17 0.9300 . ?
C18 C19 1.373(4) . ?
C18 H18 0.9300 . ?
C19 O4 1.368(3) . ?
C19 C20 1.422(4) . ?
C23 O4 1.420(3) . ?
C23 C24 1.491(4) . ?
C23 H23A 0.9700 . ?
C23 H23B 0.9700 . ?
C24 H24A 0.9600 . ?
C24 H24B 0.9600 . ?
C24 H24C 0.9600 . ?
C20 O2 1.316(3) . ?
N2 Ni1 1.840(2) . ?
N1 Ni1 1.858(2) . ?
Ni1 O1 1.8456(18) . ?
Ni1 O2 1.8503(19) . ?
O5 H5A 0.77(3) . ?
O5 H5B 0.74(3) . ?
